data_4329373
loop_
_publ_author_name
'Manolis J. Manos'
'Eleni J. Kyprianidou'
'Giannis S. Papaefstathiou'
'Anastasios J. Tasiopoulos'

_publ_section_title
;
 Insertion of Functional Groups into a Nd3+ Metal-Organic Framework via
 Single-Crystal-to-Single-Crystal Coordinating Solvent Exchange
;
_journal_name_full 'Inorganic Chemistry'
_journal_page_first 6308
_journal_page_last 6314
_journal_paper_doi 10.1021/ic3005085
_journal_volume 51
_journal_year 2012
_chemical_formula_moiety 'C17 H11 N Nd O8, O'
_chemical_formula_sum 'C17 H11 N Nd O9'
_chemical_formula_weight 517.51
_chemical_name_systematic
; 
 ? 
;
_space_group_IT_number 15
_symmetry_cell_setting monoclinic
_symmetry_space_group_name_Hall '-C 2yc'
_symmetry_space_group_name_H-M 'C 1 2/c 1'
_atom_sites_solution_hydrogens geom
_atom_sites_solution_primary direct
_atom_sites_solution_secondary difmap
_audit_creation_method SHELXL-97
_cell_angle_alpha 90.00
_cell_angle_beta 106.765(11)
_cell_angle_gamma 90.00
_cell_formula_units_Z 8
_cell_length_a 28.483(3)
_cell_length_b 14.5232(12)
_cell_length_c 12.3002(15)
_cell_measurement_reflns_used 2334
_cell_measurement_temperature 100(2)
_cell_measurement_theta_max 72.3671
_cell_measurement_theta_min 3.4450
_cell_volume 4871.9(9)
_computing_cell_refinement 'CrysAlis RED'
_computing_data_collection 'CrysAlis CCD'
_computing_data_reduction 'CrysAlis RED'
_computing_molecular_graphics
;
 DIAMOND (Brandenburg, 2006)
 MERCURY (Bruno et al. 2002)
;
_computing_publication_material 'WINGX (Farrugia, 1999)'
_computing_structure_refinement 'SHELXL-97 (Sheldrick, 1997)'
_computing_structure_solution 'SHELXL-97 (Sheldrick, 1997)'
_diffrn_ambient_temperature 100(2)
_diffrn_detector_area_resol_mean 10.4223
_diffrn_measured_fraction_theta_full 0.987
_diffrn_measured_fraction_theta_max 0.987
_diffrn_measurement_device_type 'SuperNova, Dual, Cu at zero, Atlas'
_diffrn_measurement_method '\w scans'
_diffrn_radiation_monochromator mirror
_diffrn_radiation_source 'SuperNova (Cu) X-ray Source'
_diffrn_radiation_type CuK\a
_diffrn_radiation_wavelength 1.54180
_diffrn_reflns_av_R_equivalents 0.0417
_diffrn_reflns_av_sigmaI/netI 0.0502
_diffrn_reflns_limit_h_max 34
_diffrn_reflns_limit_h_min -32
_diffrn_reflns_limit_k_max 13
_diffrn_reflns_limit_k_min -17
_diffrn_reflns_limit_l_max 14
_diffrn_reflns_limit_l_min -14
_diffrn_reflns_number 7995
_diffrn_reflns_theta_full 66.99
_diffrn_reflns_theta_max 66.99
_diffrn_reflns_theta_min 3.45
_exptl_absorpt_coefficient_mu 16.625
_exptl_absorpt_correction_T_max 1.00000
_exptl_absorpt_correction_T_min 0.42806
_exptl_absorpt_correction_type multi-scan
_exptl_absorpt_process_details 'empirical absorption correction (CrysAlis RED, Oxford Diffraction)'
_exptl_crystal_colour colorless
_exptl_crystal_density_diffrn 1.411
_exptl_crystal_description plate
_exptl_crystal_F_000 2016
_exptl_crystal_size_max 0.06
_exptl_crystal_size_mid 0.05
_exptl_crystal_size_min 0.01
_refine_diff_density_max 2.480
_refine_diff_density_min -2.080
_refine_diff_density_rms 0.159
_refine_ls_extinction_method none
_refine_ls_goodness_of_fit_ref 1.058
_refine_ls_hydrogen_treatment mixed
_refine_ls_matrix_type full
_refine_ls_number_parameters 257
_refine_ls_number_reflns 4290
_refine_ls_number_restraints 6
_refine_ls_restrained_S_all 1.059
_refine_ls_R_factor_all 0.0749
_refine_ls_R_factor_gt 0.0578
_refine_ls_shift/su_max 0.003
_refine_ls_shift/su_mean 0.000
_refine_ls_structure_factor_coef Fsqd
_refine_ls_weighting_details 'calc w=1/[\s^2^(Fo^2^)+(0.0991P)^2^+26.7037P] where P=(Fo^2^+2Fc^2^)/3'
_refine_ls_weighting_scheme calc
_refine_ls_wR_factor_gt 0.1548
_refine_ls_wR_factor_ref 0.1664
_reflns_number_gt 3221
_reflns_number_total 4290
_reflns_threshold_expression >2sigma(I)
_cod_data_source_file ic3005085_si_002_11.cif
_cod_data_source_block UCY-2-MeOH
_cod_original_sg_symbol_H-M 'C 2/c'
_cod_database_code 4329373

loop_
_symmetry_equiv_pos_as_xyz
'x, y, z'
'-x, y, -z+1/2'
'x+1/2, y+1/2, z'
'-x+1/2, y+1/2, -z+1/2'
'-x, -y, -z'
'x, -y, z-1/2'
'-x+1/2, -y+1/2, -z'
'x+1/2, -y+1/2, z-1/2'

loop_
_atom_site_label
_atom_site_type_symbol
_atom_site_fract_x
_atom_site_fract_y
_atom_site_fract_z
_atom_site_U_iso_or_equiv
_atom_site_adp_type
_atom_site_occupancy
_atom_site_symmetry_multiplicity
_atom_site_calc_flag
_atom_site_refinement_flags
Nd1 Nd 0.322039(13) 0.21760(3) 0.07040(4) 0.03250(18) Uani 1 1 d .
O1 O 0.3945(2) 0.1682(5) 0.0034(6) 0.0537(18) Uani 1 1 d .
O2 O 0.3870(2) 0.3174(5) 0.0338(7) 0.059(2) Uani 1 1 d .
O3 O 0.2980(2) 0.0651(5) -0.0176(6) 0.0475(15) Uani 1 1 d .
O4 O 0.23200(18) 0.1502(4) -0.0301(5) 0.0345(12) Uani 1 1 d .
O5 O 0.2756(2) 0.1905(5) 0.2023(5) 0.0430(15) Uani 1 1 d .
O6 O 0.2989(2) 0.2459(4) -0.1329(5) 0.0405(14) Uani 1 1 d .
O7 O 0.3651(3) 0.3099(6) 0.2406(7) 0.071(2) Uani 1 1 d .
O8 O 0.3713(3) 0.1035(6) 0.2066(7) 0.074(2) Uani 1 1 d .
O9 O 0.4471(2) 0.4156(6) 0.2348(8) 0.073(2) Uani 1 1 d .
N1 N 0.5960(2) 0.4093(6) -0.1490(6) 0.0427(18) Uani 1 1 d .
C1 C 0.4078(3) 0.2526(7) -0.0016(8) 0.044(2) Uani 1 1 d .
C2 C 0.4508(3) 0.2704(7) -0.0454(9) 0.048(2) Uani 1 1 d .
C3 C 0.4641(3) 0.3617(8) -0.0543(8) 0.047(2) Uani 1 1 d .
H3 H 0.4452 0.4089 -0.0377 0.057 Uiso 1 1 calc R
C4 C 0.5058(3) 0.3828(7) -0.0882(8) 0.049(2) Uani 1 1 d .
H4 H 0.5142 0.4438 -0.0964 0.059 Uiso 1 1 calc R
C5 C 0.5342(3) 0.3117(7) -0.1091(8) 0.044(2) Uani 1 1 d .
C6 C 0.5203(4) 0.2196(8) -0.1027(11) 0.063(3) Uani 1 1 d .
H6 H 0.5387 0.1720 -0.1205 0.076 Uiso 1 1 calc R
C7 C 0.4787(4) 0.2010(8) -0.0691(11) 0.064(3) Uani 1 1 d .
H7 H 0.4696 0.1402 -0.0628 0.077 Uiso 1 1 calc R
C8 C 0.5810(3) 0.3282(7) -0.1357(8) 0.044(2) Uani 1 1 d .
C9 C 0.2519(3) 0.0765(6) -0.0504(8) 0.040(2) Uani 1 1 d .
C10 C 0.2204(3) 0.0002(6) -0.1123(7) 0.0381(19) Uani 1 1 d .
C11 C 0.1720(3) -0.0080(6) -0.1091(7) 0.0364(18) Uani 1 1 d .
H11 H 0.1587 0.0356 -0.0711 0.044 Uiso 1 1 calc R
C12 C 0.1438(3) -0.0820(7) -0.1632(7) 0.040(2) Uani 1 1 d .
C13 C 0.1621(3) -0.1428(7) -0.2282(7) 0.0394(19) Uani 1 1 d .
H13 H 0.1423 -0.1897 -0.2683 0.047 Uiso 1 1 calc R
C14 C 0.2103(3) -0.1334(6) -0.2331(7) 0.0351(18) Uani 1 1 d .
C15 C 0.2393(3) -0.0636(6) -0.1725(7) 0.0361(18) Uani 1 1 d .
H15 H 0.2719 -0.0594 -0.1720 0.043 Uiso 1 1 calc R
C16 C 0.2303(3) 0.1976(6) 0.1944(7) 0.0353(18) Uani 1 1 d .
C17 C 0.3564(11) 0.330(2) 0.3422(18) 0.198(13) Uani 1 1 d U
H17A H 0.3823 0.3684 0.3868 0.297 Uiso 1 1 calc R
H17B H 0.3550 0.2741 0.3825 0.297 Uiso 1 1 calc R
H17C H 0.3257 0.3621 0.3281 0.297 Uiso 1 1 calc R
H16 H 0.602(4) 0.278(7) -0.112(9) 0.05(3) Uiso 1 1 d .

loop_
_atom_site_aniso_label
_atom_site_aniso_U_11
_atom_site_aniso_U_22
_atom_site_aniso_U_33
_atom_site_aniso_U_23
_atom_site_aniso_U_13
_atom_site_aniso_U_12
Nd1 0.0208(2) 0.0378(3) 0.0472(3) 0.0016(2) 0.02308(18) -0.00091(18)
O1 0.037(3) 0.052(4) 0.090(5) 0.014(4) 0.047(3) 0.005(3)
O2 0.042(3) 0.066(4) 0.090(5) -0.021(4) 0.053(4) -0.014(3)
O3 0.027(3) 0.045(4) 0.079(4) -0.003(3) 0.028(3) -0.005(3)
O4 0.027(2) 0.035(3) 0.052(3) 0.000(3) 0.029(2) -0.003(2)
O5 0.026(3) 0.069(4) 0.045(3) 0.008(3) 0.029(2) 0.002(3)
O6 0.035(3) 0.046(3) 0.049(3) 0.006(3) 0.026(3) 0.003(3)
O7 0.067(5) 0.080(6) 0.058(4) -0.001(4) 0.008(4) -0.033(4)
O8 0.071(5) 0.084(6) 0.076(5) 0.020(5) 0.036(4) 0.034(5)
O9 0.035(3) 0.061(5) 0.122(7) -0.004(5) 0.023(4) -0.004(3)
N1 0.026(3) 0.057(5) 0.056(4) -0.003(4) 0.028(3) -0.002(3)
C1 0.028(4) 0.061(6) 0.050(5) 0.016(5) 0.023(4) -0.006(4)
C2 0.029(4) 0.061(6) 0.064(6) 0.005(5) 0.029(4) -0.002(4)
C3 0.031(4) 0.067(7) 0.053(5) -0.002(5) 0.027(4) -0.001(4)
C4 0.035(4) 0.055(6) 0.068(6) -0.002(5) 0.033(4) -0.006(4)
C5 0.031(4) 0.052(5) 0.061(5) 0.002(5) 0.032(4) 0.002(4)
C6 0.049(6) 0.060(7) 0.098(9) 0.008(6) 0.048(6) -0.001(5)
C7 0.050(6) 0.060(7) 0.101(9) 0.001(6) 0.050(6) -0.002(5)
C8 0.030(4) 0.057(6) 0.056(5) 0.007(5) 0.029(4) 0.003(4)
C9 0.032(4) 0.043(5) 0.059(5) -0.001(4) 0.035(4) -0.001(4)
C10 0.025(4) 0.040(5) 0.057(5) 0.002(4) 0.025(4) -0.003(4)
C11 0.027(4) 0.035(4) 0.057(5) 0.002(4) 0.028(4) 0.003(3)
C12 0.025(4) 0.050(5) 0.053(5) 0.003(4) 0.027(4) -0.001(4)
C13 0.026(4) 0.051(5) 0.049(5) -0.006(4) 0.023(3) -0.006(4)
C14 0.023(3) 0.044(5) 0.047(4) 0.002(4) 0.023(3) 0.000(3)
C15 0.029(4) 0.037(4) 0.052(5) 0.005(4) 0.026(3) 0.004(3)
C16 0.028(4) 0.048(5) 0.035(4) 0.001(4) 0.017(3) 0.002(4)
C17 0.25(3) 0.26(3) 0.099(14) -0.017(18) 0.065(17) -0.12(2)

loop_
_atom_type_symbol
_atom_type_description
_atom_type_scat_dispersion_real
_atom_type_scat_dispersion_imag
_atom_type_scat_source
C C 0.0181 0.0091 'International Tables Vol C Tables 4.2.6.8 and 6.1.1.4'
H H 0.0000 0.0000 'International Tables Vol C Tables 4.2.6.8 and 6.1.1.4'
N N 0.0311 0.0180 'International Tables Vol C Tables 4.2.6.8 and 6.1.1.4'
O O 0.0492 0.0322 'International Tables Vol C Tables 4.2.6.8 and 6.1.1.4'
Nd Nd -3.1807 10.9079 'International Tables Vol C Tables 4.2.6.8 and 6.1.1.4'

loop_
_geom_angle_atom_site_label_1
_geom_angle_atom_site_label_2
_geom_angle_atom_site_label_3
_geom_angle
_geom_angle_site_symmetry_1
_geom_angle_site_symmetry_3
O5 Nd1 O4 80.04(19) . 7
O5 Nd1 O6 133.1(2) . .
O4 Nd1 O6 71.75(19) 7 .
O5 Nd1 O3 90.7(2) . .
O4 Nd1 O3 122.8(2) 7 .
O6 Nd1 O3 75.1(2) . .
O5 Nd1 O8 75.4(2) . .
O4 Nd1 O8 150.4(2) 7 .
O6 Nd1 O8 137.8(2) . .
O3 Nd1 O8 74.3(3) . .
O5 Nd1 O7 75.8(2) . .
O4 Nd1 O7 82.8(3) 7 .
O6 Nd1 O7 134.1(2) . .
O3 Nd1 O7 149.0(3) . .
O8 Nd1 O7 75.3(3) . .
O5 Nd1 O2 143.1(2) . .
O4 Nd1 O2 87.9(2) 7 .
O6 Nd1 O2 73.2(2) . .
O3 Nd1 O2 124.6(2) . .
O8 Nd1 O2 101.9(3) . .
O7 Nd1 O2 68.1(3) . .
O5 Nd1 O1 146.2(2) . .
O4 Nd1 O1 133.37(19) 7 .
O6 Nd1 O1 73.7(2) . .
O3 Nd1 O1 75.7(2) . .
O8 Nd1 O1 71.1(2) . .
O7 Nd1 O1 100.1(3) . .
O2 Nd1 O1 52.4(2) . .
O5 Nd1 O4 67.23(19) . .
O4 Nd1 O4 74.3(2) 7 .
O6 Nd1 O4 69.44(18) . .
O3 Nd1 O4 50.70(18) . .
O8 Nd1 O4 110.2(3) . .
O7 Nd1 O4 139.0(2) . .
O2 Nd1 O4 142.0(2) . .
O1 Nd1 O4 120.4(2) . .
O5 Nd1 C1 156.8(2) . .
O4 Nd1 C1 110.1(2) 7 .
O6 Nd1 C1 69.9(2) . .
O3 Nd1 C1 100.1(3) . .
O8 Nd1 C1 87.8(3) . .
O7 Nd1 C1 84.7(3) . .
O2 Nd1 C1 25.8(3) . .
O1 Nd1 C1 26.7(3) . .
O4 Nd1 C1 134.9(2) . .
O5 Nd1 C9 78.5(2) . .
O4 Nd1 C9 98.6(2) 7 .
O6 Nd1 C9 69.9(2) . .
O3 Nd1 C9 25.2(2) . .
O8 Nd1 C9 92.6(3) . .
O7 Nd1 C9 153.6(2) . .
O2 Nd1 C9 138.1(2) . .
O1 Nd1 C9 97.9(2) . .
O4 Nd1 C9 25.5(2) . .
C1 Nd1 C9 118.8(3) . .
O5 Nd1 Nd1 69.03(14) . 7
O4 Nd1 Nd1 39.41(13) 7 7
O6 Nd1 Nd1 65.32(13) . 7
O3 Nd1 Nd1 84.47(14) . 7
O8 Nd1 Nd1 138.1(2) . 7
O7 Nd1 Nd1 115.1(2) . 7
O2 Nd1 Nd1 119.87(19) . 7
O1 Nd1 Nd1 137.82(18) . 7
O4 Nd1 Nd1 34.85(12) . 7
C1 Nd1 Nd1 131.99(18) . 7
C9 Nd1 Nd1 59.55(17) . 7
C1 O1 Nd1 91.4(5) . .
C1 O2 Nd1 94.4(6) . .
C9 O3 Nd1 98.7(6) . .
C9 O4 Nd1 157.2(6) . 7
C9 O4 Nd1 88.7(5) . .
Nd1 O4 Nd1 105.7(2) 7 .
C16 O5 Nd1 132.8(5) . .
C16 O6 Nd1 131.9(5) 7 .
C17 O7 Nd1 134.9(12) . .
C8 N1 C12 117.5(8) . 3
O2 C1 O1 121.4(7) . .
O2 C1 C2 121.0(9) . .
O1 C1 C2 117.6(9) . .
O2 C1 Nd1 59.8(4) . .
O1 C1 Nd1 61.9(4) . .
C2 C1 Nd1 177.0(7) . .
C7 C2 C3 120.0(8) . .
C7 C2 C1 122.5(10) . .
C3 C2 C1 117.4(9) . .
C2 C3 C4 120.2(9) . .
C2 C3 H3 119.9 . .
C4 C3 H3 119.9 . .
C5 C4 C3 118.9(9) . .
C5 C4 H4 120.5 . .
C3 C4 H4 120.5 . .
C4 C5 C6 120.9(8) . .
C4 C5 C8 122.2(9) . .
C6 C5 C8 116.9(9) . .
C7 C6 C5 118.6(10) . .
C7 C6 H6 120.7 . .
C5 C6 H6 120.7 . .
C2 C7 C6 121.2(11) . .
C2 C7 H7 119.4 . .
C6 C7 H7 119.4 . .
N1 C8 C5 122.1(9) . .
N1 C8 H16 124(7) . .
C5 C8 H16 109(7) . .
O4 C9 O3 121.8(8) . .
O4 C9 C10 119.4(7) . .
O3 C9 C10 118.7(8) . .
O4 C9 Nd1 65.8(4) . .
O3 C9 Nd1 56.0(5) . .
C10 C9 Nd1 174.7(5) . .
C15 C10 C11 119.7(8) . .
C15 C10 C9 120.1(7) . .
C11 C10 C9 120.2(7) . .
C12 C11 C10 119.4(8) . .
C12 C11 H11 120.3 . .
C10 C11 H11 120.3 . .
C13 C12 C11 120.4(7) . .
C13 C12 N1 122.8(8) . 3_445
C11 C12 N1 116.7(7) . 3_445
C12 C13 C14 119.9(8) . .
C12 C13 H13 120.1 . .
C14 C13 H13 120.1 . .
C15 C14 C13 119.3(7) . .
C15 C14 C16 120.2(7) . 6
C13 C14 C16 120.5(8) . 6
C14 C15 C10 121.0(7) . .
C14 C15 H15 119.5 . .
C10 C15 H15 119.5 . .
O6 C16 O5 125.6(8) 7 .
O6 C16 C14 117.5(7) 7 6_556
O5 C16 C14 116.9(7) . 6_556
O7 C17 H17A 109.5 . .
O7 C17 H17B 109.5 . .
H17A C17 H17B 109.5 . .
O7 C17 H17C 109.5 . .
H17A C17 H17C 109.5 . .
H17B C17 H17C 109.5 . .

loop_
_geom_bond_atom_site_label_1
_geom_bond_atom_site_label_2
_geom_bond_distance
_geom_bond_site_symmetry_2
Nd1 O5 2.404(5) .
Nd1 O4 2.421(6) 7
Nd1 O6 2.430(6) .
Nd1 O3 2.473(7) .
Nd1 O8 2.483(8) .
Nd1 O7 2.490(8) .
Nd1 O2 2.491(6) .
Nd1 O1 2.537(6) .
Nd1 O4 2.689(5) .
Nd1 C1 2.874(8) .
Nd1 C9 2.947(9) .
Nd1 Nd1 4.0774(9) 7
O1 C1 1.290(12) .
O2 C1 1.255(12) .
O3 C9 1.271(10) .
O4 C9 1.268(10) .
O4 Nd1 2.421(6) 7
O5 C16 1.269(10) .
O6 C16 1.254(11) 7
O7 C17 1.37(2) .
N1 C8 1.278(13) .
N1 C12 1.429(9) 3
C1 C2 1.496(11) .
C2 C7 1.364(15) .
C2 C3 1.392(14) .
C3 C4 1.402(11) .
C3 H3 0.9300 .
C4 C5 1.381(13) .
C4 H4 0.9300 .
C5 C6 1.403(15) .
C5 C8 1.483(10) .
C6 C7 1.391(14) .
C6 H6 0.9300 .
C7 H7 0.9300 .
C8 H16 0.93(11) .
C9 C10 1.490(12) .
C10 C15 1.388(12) .
C10 C11 1.396(10) .
C11 C12 1.390(13) .
C11 H11 0.9300 .
C12 C13 1.390(12) .
C12 N1 1.429(9) 3_445
C13 C14 1.399(10) .
C13 H13 0.9300 .
C14 C15 1.382(12) .
C14 C16 1.510(11) 6
C15 H15 0.9300 .
C16 O6 1.254(11) 7
C16 C14 1.510(11) 6_556
C17 H17A 0.9600 .
C17 H17B 0.9600 .
C17 H17C 0.9600 .
